data_7130291
loop_
_publ_author_name
'Sun, Xiaofei'
'M\"unzfeld, Luca'
'Jin, Da'
'Hauser, Adrian'
'Roesky, Peter W.'

_publ_section_title
;
 Silole and germole complexes of lanthanum and cerium
;
_journal_name_full 'Chemical Communications'
_journal_paper_doi 10.1039/D2CC02810G
_journal_year 2022
_chemical_formula_moiety 'C48 H80 Ge2 K2 La2 O2 Si4, C8 H16 O2'
_chemical_formula_sum 'C56 H96 Ge2 K2 La2 O4 Si4'
_chemical_formula_weight 1446.88
_space_group_crystal_system triclinic
_space_group_IT_number 2
_space_group_name_Hall '-P 1'
_space_group_name_H-M_alt 'P -1'
_atom_sites_solution_hydrogens geom
_atom_sites_solution_primary dual
_audit_creation_date 2021-09-30
_audit_creation_method
;
Olex2 1.5
(compiled 2021.08.20 svn.r13c46975 for OlexSys, GUI svn.r6405)
;
_audit_update_record
;
2022-05-17 deposited with the CCDC.	2022-06-17 downloaded from the CCDC.
;
_cell_angle_alpha 108.346(4)
_cell_angle_beta 103.835(4)
_cell_angle_gamma 94.719(4)
_cell_formula_units_Z 1
_cell_length_a 9.8748(4)
_cell_length_b 13.1071(7)
_cell_length_c 13.4761(7)
_cell_measurement_reflns_used 29836
_cell_measurement_temperature 100
_cell_measurement_theta_max 31.31
_cell_measurement_theta_min 2.16
_cell_volume 1583.87(15)
_computing_cell_refinement
;
X-Area Recipe 1.34.0.0 (STOE, 2019)
;
_computing_data_collection
;
X-Area Pilatus3_SV 1.31.154.0 (STOE, 2019)
;
_computing_data_reduction
;
X-Area Integrate 1.77.0.0 (STOE, 2019)
X-Area LANA 1.77.1.0 (STOE, 2019)
;
_computing_molecular_graphics 'Olex2 1.5 (Dolomanov et al., 2009)'
_computing_publication_material
;
STOE & Cie GmbH, X-Area, software package for collecting single-crystal or
multi-domain crystal data on STOE area-detector diffractometers, for image 
processing, for the correction and scaling of reflection intensities and 
for outlier rejection, version 1.88, Darmstadt 2019
;
_computing_structure_refinement 'SHELXL 2018/3 (Sheldrick, 2015)'
_computing_structure_solution 'SHELXT  (Sheldrick, 2015)'
_diffrn_ambient_temperature 100
_diffrn_detector Pilatus200K
_diffrn_detector_area_resol_mean 5.81
_diffrn_detector_type 'DECTRIS PILATUS 200K'
_diffrn_measured_fraction_theta_full 0.999
_diffrn_measured_fraction_theta_max 0.803
_diffrn_measurement_details
;
 493 frames, detector distance = 40 mm
;
_diffrn_measurement_device 'Eulerian 4-circle diffractometer'
_diffrn_measurement_device_type 'STOE STADIVARI'
_diffrn_measurement_method 'rotation method, \w scans'
_diffrn_radiation_collimation '0.5 mm diameter, monocapillary'
_diffrn_radiation_monochromator 'plane graphite'
_diffrn_radiation_polarisn_norm 0
_diffrn_radiation_probe x-ray
_diffrn_radiation_type 'Mo K\a'
_diffrn_radiation_wavelength 0.71073
_diffrn_reflns_av_R_equivalents 0.0427
_diffrn_reflns_av_unetI/netI 0.0515
_diffrn_reflns_Laue_measured_fraction_full 0.999
_diffrn_reflns_Laue_measured_fraction_max 0.803
_diffrn_reflns_limit_h_max 14
_diffrn_reflns_limit_h_min -13
_diffrn_reflns_limit_k_max 17
_diffrn_reflns_limit_k_min -18
_diffrn_reflns_limit_l_max 17
_diffrn_reflns_limit_l_min -18
_diffrn_reflns_number 17504
_diffrn_reflns_point_group_measured_fraction_full 0.999
_diffrn_reflns_point_group_measured_fraction_max 0.803
_diffrn_reflns_theta_full 25.242
_diffrn_reflns_theta_max 31.426
_diffrn_reflns_theta_min 2.323
_diffrn_source 'Mo Genix 3D HF'
_diffrn_source_current 1.000
_diffrn_source_power 0.050
_diffrn_source_voltage 50
_exptl_absorpt_coefficient_mu 2.509
_exptl_absorpt_correction_T_max 0.6083
_exptl_absorpt_correction_T_min 0.2575
_exptl_absorpt_correction_type multi-scan
_exptl_absorpt_process_details
;
STOE X-Red32, absorption correction by Gaussian integration, analogous to
P. Coppens, "The Evaluation of Absorption and Extinction in Single-Crystal
Structure Analysis", published in: F. R. Ahmed (Editor), "Crystallographic
Computing", Munksgaard, Copenhagen (1970), 255 - 270. Afterwards scaling of
reflection intensities was performed within STOE LANA. J. Koziskova, F. Hahn,
J. Richter, J. Kozisek, Acta Chimica Slovaca, vol. 9, no. 2, 2016, pp. 136-140.
;
_exptl_crystal_colour 'dark orange'
_exptl_crystal_colour_modifier dark
_exptl_crystal_colour_primary orange
_exptl_crystal_density_diffrn 1.517
_exptl_crystal_density_method 'not measured'
_exptl_crystal_description fragment
_exptl_crystal_F_000 736
_exptl_crystal_size_max 0.3
_exptl_crystal_size_mid 0.3
_exptl_crystal_size_min 0.2
_refine_diff_density_max 2.327
_refine_diff_density_min -2.018
_refine_diff_density_rms 0.186
_refine_ls_extinction_method none
_refine_ls_goodness_of_fit_ref 1.034
_refine_ls_hydrogen_treatment constr
_refine_ls_matrix_type full
_refine_ls_number_parameters 378
_refine_ls_number_reflns 8411
_refine_ls_number_restraints 60
_refine_ls_restrained_S_all 1.032
_refine_ls_R_factor_all 0.0623
_refine_ls_R_factor_gt 0.0516
_refine_ls_shift/su_max 0.001
_refine_ls_shift/su_mean 0.000
_refine_ls_structure_factor_coef Fsqd
_refine_ls_weighting_details 'w=1/[\s^2^(Fo^2^)+(0.0978P)^2^+0.5262P] where P=(Fo^2^+2Fc^2^)/3'
_refine_ls_weighting_scheme calc
_refine_ls_wR_factor_gt 0.1378
_refine_ls_wR_factor_ref 0.1439
_reflns_Friedel_coverage 0.000
_reflns_number_gt 6980
_reflns_number_total 8411
_reflns_threshold_expression 'I > 2\s(I)'
_cod_data_source_file d2cc02810g2.cif
_cod_data_source_block lmmxf206
_cod_original_cell_volume 1583.87(14)
_cod_database_code 7130291
_shelx_shelxl_version_number 2018/3
_shelx_space_group_comment
;
The symmetry employed for this shelxl refinement is uniquely defined
by the following loop, which should always be used as a source of
symmetry information in preference to the above space-group names.
They are only intended as comments.
;
_shelx_estimated_absorpt_t_max 0.634
_shelx_estimated_absorpt_t_min 0.520
_olex2_refinement_description
;
1. Fixed Uiso
 At 1.2 times of:
  All C(H) groups, All C(H,H) groups, All C(H,H,H,H) groups
 At 1.5 times of:
  All C(H,H,H) groups
2. Uiso/Uaniso restraints and constraints
C27A \\sim C28A \\sim O2A \\sim C25A \\sim C26A: within 2A with sigma of 0.01
and sigma for terminal atoms of 0.02 within 2A
C25B \\sim C26B \\sim C27B \\sim C28B \\sim O2B: within 2A with sigma of 0.001
and sigma for terminal atoms of 0.002 within 2A
3. Others
 Fixed Sof: H21C(0.5) H21D(0.5) H21A(0.5) H21B(0.5) H23C(0.5) H23D(0.5)
 H23A(0.5) H23B(0.5) C22B(0.5) H22A(0.5) H22B(0.5) C22(0.5) H22C(0.5) H22D(0.5)
 C25B(0.5) H25A(0.5) H25B(0.5) C28B(0.5) H28A(0.5) H28B(0.5) C27B(0.5)
 H27A(0.5) H27B(0.5) C26B(0.5) H26A(0.5) H26B(0.5) O2A(0.5) C25A(0.5) H25C(0.5)
 H25D(0.5) C26A(0.5) H26C(0.5) H26D(0.5) C28A(0.5) H28C(0.5) H28D(0.5)
 C27A(0.5) H27C(0.5) H27D(0.5) O2B(0.5)
4.a Secondary CH2 refined with riding coordinates:
 C24(H24A,H24B), C21(H21C,H21D), C21(H21A,H21B), C23(H23C,H23D), C23(H23A,
 H23B), C22B(H22A,H22B), C22(H22C,H22D), C25B(H25A,H25B), C28B(H28A,H28B),
 C27B(H27A,H27B), C26B(H26A,H26B), C25A(H25C,H25D), C26A(H26C,H26D), C28A(H28C,
 H28D), C27A(H27C,H27D)
4.b Aromatic/amide H refined with riding coordinates:
 C1(H1), C8(H8), C6(H6), C2(H2), C3(H3), C7(H7), C5(H5), C4(H4)
4.c Idealised Me refined as rotating group:
 C20(H20A,H20B,H20C), C13(H13A,H13B,H13C), C19(H19A,H19B,H19C), C14(H14A,H14B,
 H14C), C17(H17A,H17B,H17C), C16(H16A,H16B,H16C), C18(H18A,H18B,H18C), C15(H15A,
 H15B,H15C)
;
_olex2_submission_special_instructions 'No special instructions were received'

loop_
_space_group_symop_operation_xyz
'x, y, z'
'-x, -y, -z'

loop_
_atom_site_label
_atom_site_type_symbol
_atom_site_fract_x
_atom_site_fract_y
_atom_site_fract_z
_atom_site_U_iso_or_equiv
_atom_site_adp_type
_atom_site_occupancy
_atom_site_site_symmetry_order
_atom_site_calc_flag
_atom_site_refinement_flags_posn
_atom_site_refinement_flags_adp
_atom_site_refinement_flags_occupancy
_atom_site_disorder_assembly
_atom_site_disorder_group
La1 La 0.61280(2) 0.58304(2) 0.37708(2) 0.01978(9) Uani 1 1 d . . . . .
Ge1 Ge 0.33198(4) 0.53859(3) 0.43958(4) 0.01941(11) Uani 1 1 d . . . . .
K003 K 0.07329(10) 0.66239(8) 0.32215(9) 0.0300(2) Uani 1 1 d . . . . .
Si04 Si 0.21900(12) 0.37855(10) 0.17648(10) 0.0232(2) Uani 1 1 d . . . . .
Si05 Si 0.43401(12) 0.80269(10) 0.58920(11) 0.0269(3) Uani 1 1 d . . . . .
O1 O 0.0584(4) 0.8487(3) 0.2841(3) 0.0341(7) Uani 1 1 d . . . . .
C11 C 0.3896(4) 0.7036(3) 0.3566(4) 0.0227(8) Uani 1 1 d . . . . .
C20 C 0.4113(5) 0.8152(4) 0.3451(4) 0.0289(9) Uani 1 1 d . . . . .
H20A H 0.472194 0.866740 0.412086 0.043 Uiso 1 1 calc R U . . .
H20B H 0.321551 0.838555 0.328887 0.043 Uiso 1 1 calc R U . . .
H20C H 0.453941 0.810719 0.287244 0.043 Uiso 1 1 calc R U . . .
C10 C 0.3429(4) 0.6061(4) 0.2636(3) 0.0225(8) Uani 1 1 d . . . . .
C12 C 0.3979(4) 0.6895(3) 0.4591(4) 0.0219(8) Uani 1 1 d . . . . .
C9 C 0.3104(4) 0.5081(4) 0.2842(3) 0.0222(8) Uani 1 1 d . . . . .
C13 C 0.1706(5) 0.2757(4) 0.2365(4) 0.0334(10) Uani 1 1 d . . . . .
H13A H 0.254693 0.263725 0.281384 0.050 Uiso 1 1 calc R U . . .
H13B H 0.123942 0.208429 0.179131 0.050 Uiso 1 1 calc R U . . .
H13C H 0.108181 0.302021 0.279923 0.050 Uiso 1 1 calc R U . . .
C19 C 0.3187(5) 0.6124(4) 0.1502(4) 0.0294(9) Uani 1 1 d . . . . .
H19A H 0.392275 0.665247 0.150414 0.044 Uiso 1 1 calc R U . . .
H19B H 0.228588 0.633753 0.128855 0.044 Uiso 1 1 calc R U . . .
H19C H 0.319986 0.542301 0.099585 0.044 Uiso 1 1 calc R U . . .
C1 C 0.8821(5) 0.5318(4) 0.3924(5) 0.0354(11) Uani 1 1 d . . . . .
H1 H 0.928825 0.484528 0.421549 0.042 Uiso 1 1 calc R U . . .
C14 C 0.3232(5) 0.3173(4) 0.0775(4) 0.0326(10) Uani 1 1 d . . . . .
H14A H 0.332641 0.362892 0.035272 0.049 Uiso 1 1 calc R U . . .
H14B H 0.274276 0.245793 0.029898 0.049 Uiso 1 1 calc R U . . .
H14C H 0.415430 0.312069 0.117386 0.049 Uiso 1 1 calc R U . . .
C8 C 0.9015(5) 0.6366(5) 0.4703(5) 0.0390(12) Uani 1 1 d . . . . .
H8 H 0.957771 0.641896 0.538390 0.047 Uiso 1 1 calc R U . . .
C6 C 0.7765(6) 0.7689(4) 0.3897(6) 0.0445(15) Uani 1 1 d . . . . .
H6 H 0.764001 0.840940 0.416877 0.053 Uiso 1 1 calc R U . . .
C2 C 0.8107(5) 0.4815(4) 0.2831(5) 0.0334(11) Uani 1 1 d . . . . .
H2 H 0.820272 0.408611 0.256978 0.040 Uiso 1 1 calc R U . . .
C17 C 0.6074(5) 0.8974(4) 0.6307(5) 0.0339(10) Uani 1 1 d . . . . .
H17A H 0.681693 0.855400 0.622221 0.051 Uiso 1 1 calc R U . . .
H17B H 0.627098 0.943365 0.705543 0.051 Uiso 1 1 calc R U . . .
H17C H 0.601814 0.941736 0.585653 0.051 Uiso 1 1 calc R U . . .
C3 C 0.7277(5) 0.5140(5) 0.2025(4) 0.0414(13) Uani 1 1 d . . . . .
H3 H 0.690344 0.457500 0.136151 0.050 Uiso 1 1 calc R U . . .
C16 C 0.4333(6) 0.7446(5) 0.6996(4) 0.0383(11) Uani 1 1 d . . . . .
H16A H 0.338945 0.710063 0.689464 0.057 Uiso 1 1 calc R U . . .
H16B H 0.464975 0.802179 0.769190 0.057 Uiso 1 1 calc R U . . .
H16C H 0.495444 0.691836 0.696806 0.057 Uiso 1 1 calc R U . . .
C7 C 0.8557(5) 0.7356(4) 0.4696(5) 0.0404(13) Uani 1 1 d . . . . .
H7 H 0.885188 0.790374 0.537717 0.048 Uiso 1 1 calc R U . . .
C18 C 0.2937(5) 0.8916(4) 0.5865(5) 0.0426(13) Uani 1 1 d . . . . .
H18A H 0.289066 0.919941 0.528423 0.064 Uiso 1 1 calc R U . . .
H18B H 0.316708 0.950931 0.654645 0.064 Uiso 1 1 calc R U . . .
H18C H 0.203667 0.849168 0.575033 0.064 Uiso 1 1 calc R U . . .
C5 C 0.7103(5) 0.7203(5) 0.2776(6) 0.0447(15) Uani 1 1 d . . . . .
H5 H 0.671623 0.769474 0.246826 0.054 Uiso 1 1 calc R U . . .
C15 C 0.0470(5) 0.3967(4) 0.0927(4) 0.0337(10) Uani 1 1 d . . . . .
H15A H -0.006601 0.432429 0.140068 0.051 Uiso 1 1 calc R U . . .
H15B H -0.006051 0.326564 0.044765 0.051 Uiso 1 1 calc R U . . .
H15C H 0.065933 0.440246 0.050555 0.051 Uiso 1 1 calc R U . . .
C4 C 0.6890(5) 0.6153(6) 0.2014(5) 0.0432(14) Uani 1 1 d . . . . .
H4 H 0.635961 0.610788 0.132599 0.052 Uiso 1 1 calc R U . . .
C24 C 0.0299(6) 0.9533(4) 0.3429(4) 0.0367(11) Uani 1 1 d . . . . .
H24A H 0.115940 0.999166 0.394929 0.044 Uiso 1 1 calc R U . . .
H24B H -0.038825 0.944729 0.381734 0.044 Uiso 1 1 calc R U . . .
C21 C 0.0062(10) 0.8273(6) 0.1710(5) 0.064(2) Uani 1 1 d . . . . .
H21C H -0.047784 0.754162 0.133458 0.077 Uiso 0.5 1 calc R U P A 2
H21D H 0.082299 0.836739 0.138915 0.077 Uiso 0.5 1 calc R U P A 2
H21A H -0.089456 0.786406 0.143414 0.077 Uiso 0.5 1 calc R U P B 1
H21B H 0.065677 0.785375 0.132118 0.077 Uiso 0.5 1 calc R U P B 1
C23 C -0.0272(9) 1.0019(6) 0.2590(7) 0.066(2) Uani 1 1 d . . . . .
H23C H -0.093703 1.048698 0.281052 0.079 Uiso 0.5 1 calc R U P C 2
H23D H 0.048676 1.044562 0.247411 0.079 Uiso 0.5 1 calc R U P C 2
H23A H 0.013864 1.078517 0.284559 0.079 Uiso 0.5 1 calc R U P D 1
H23B H -0.129089 0.996031 0.245177 0.079 Uiso 0.5 1 calc R U P D 1
C22B C -0.0922(10) 0.9172(8) 0.1682(8) 0.033(2) Uani 0.5 1 d . . P E 2
H22A H -0.098763 0.937113 0.103949 0.039 Uiso 0.5 1 calc R U P E 2
H22B H -0.186703 0.891058 0.168873 0.039 Uiso 0.5 1 calc R U P E 2
C22 C 0.0083(15) 0.9422(13) 0.1559(12) 0.059(3) Uani 0.5 1 d . . P E 1
H22C H 0.100739 0.972360 0.154744 0.070 Uiso 0.5 1 calc R U P E 1
H22D H -0.062961 0.939724 0.091285 0.070 Uiso 0.5 1 calc R U P E 1
C25B C 0.2495(17) 0.8836(13) -0.0596(16) 0.0659(19) Uani 0.5 1 d . U P F 2
H25A H 0.152546 0.873905 -0.056024 0.079 Uiso 0.5 1 calc R U P F 2
H25B H 0.250092 0.869226 -0.134634 0.079 Uiso 0.5 1 calc R U P F 2
C28B C 0.4559(15) 0.8825(12) 0.0705(15) 0.0658(19) Uani 0.5 1 d . U P F 2
H28A H 0.449141 0.887245 0.142425 0.079 Uiso 0.5 1 calc R U P F 2
H28B H 0.540081 0.852700 0.059833 0.079 Uiso 0.5 1 calc R U P F 2
C27B C 0.4629(15) 0.9803(12) 0.0616(14) 0.0658(19) Uani 0.5 1 d . U P F 2
H27A H 0.525715 0.987159 0.017795 0.079 Uiso 0.5 1 calc R U P F 2
H27B H 0.500762 1.035841 0.133157 0.079 Uiso 0.5 1 calc R U P F 2
C26B C 0.3301(15) 0.9952(12) 0.0136(15) 0.0658(19) Uani 0.5 1 d . U P F 2
H26A H 0.336195 1.042637 -0.028324 0.079 Uiso 0.5 1 calc R U P F 2
H26B H 0.283310 1.027896 0.068584 0.079 Uiso 0.5 1 calc R U P F 2
O2A O 0.1357(9) 0.9041(7) -0.0351(7) 0.0486(18) Uani 0.5 1 d . U P G 1
C25A C 0.2425(14) 0.9748(10) 0.0596(9) 0.046(2) Uani 0.5 1 d . U P G 1
H25C H 0.202931 1.001416 0.120373 0.055 Uiso 0.5 1 calc R U P G 1
H25D H 0.283777 1.036702 0.045503 0.055 Uiso 0.5 1 calc R U P G 1
C26A C 0.3529(16) 0.9055(11) 0.0840(10) 0.053(3) Uani 0.5 1 d . U P G 1
H26C H 0.344843 0.883429 0.144953 0.064 Uiso 0.5 1 calc R U P G 1
H26D H 0.447584 0.945183 0.100946 0.064 Uiso 0.5 1 calc R U P G 1
C28A C 0.2132(12) 0.8400(10) -0.0981(10) 0.038(2) Uani 0.5 1 d . U P G 1
H28C H 0.261459 0.883330 -0.129956 0.045 Uiso 0.5 1 calc R U P G 1
H28D H 0.149393 0.779088 -0.156846 0.045 Uiso 0.5 1 calc R U P G 1
C27A C 0.318(2) 0.799(2) -0.0284(14) 0.051(3) Uani 0.5 1 d . U P G 1
H27C H 0.400543 0.786258 -0.054602 0.061 Uiso 0.5 1 calc R U P G 1
H27D H 0.277079 0.733124 -0.020156 0.061 Uiso 0.5 1 calc R U P G 1
O2B O 0.3343(17) 0.8150(14) -0.0100(15) 0.0661(19) Uani 0.5 1 d . U P F 2

loop_
_atom_site_aniso_label
_atom_site_aniso_U_11
_atom_site_aniso_U_22
_atom_site_aniso_U_33
_atom_site_aniso_U_23
_atom_site_aniso_U_13
_atom_site_aniso_U_12
La1 0.01867(13) 0.02168(14) 0.02415(14) 0.01150(10) 0.01025(9) 0.00446(8)
Ge1 0.0200(2) 0.0196(2) 0.0229(2) 0.01028(17) 0.00983(16) 0.00351(15)
K003 0.0257(4) 0.0290(5) 0.0428(6) 0.0172(4) 0.0164(4) 0.0064(4)
Si04 0.0244(5) 0.0235(6) 0.0236(6) 0.0082(5) 0.0095(4) 0.0059(4)
Si05 0.0236(5) 0.0229(6) 0.0339(7) 0.0056(5) 0.0136(5) 0.0030(4)
O1 0.0363(17) 0.0291(18) 0.038(2) 0.0125(15) 0.0113(14) 0.0076(14)
C11 0.0178(17) 0.022(2) 0.035(2) 0.0145(18) 0.0120(16) 0.0040(14)
C20 0.026(2) 0.021(2) 0.045(3) 0.018(2) 0.0111(19) 0.0031(16)
C10 0.0183(17) 0.032(2) 0.024(2) 0.0148(17) 0.0094(15) 0.0080(15)
C12 0.0223(18) 0.0155(18) 0.031(2) 0.0078(16) 0.0135(16) 0.0046(14)
C9 0.0205(17) 0.026(2) 0.022(2) 0.0105(16) 0.0070(15) 0.0071(15)
C13 0.040(2) 0.027(2) 0.035(3) 0.010(2) 0.015(2) 0.0026(19)
C19 0.025(2) 0.041(3) 0.032(2) 0.023(2) 0.0108(17) 0.0068(18)
C1 0.026(2) 0.042(3) 0.057(3) 0.033(3) 0.023(2) 0.0138(19)
C14 0.040(2) 0.034(3) 0.028(2) 0.010(2) 0.0166(19) 0.014(2)
C8 0.019(2) 0.064(4) 0.039(3) 0.023(3) 0.0110(18) 0.003(2)
C6 0.038(3) 0.024(2) 0.090(5) 0.026(3) 0.043(3) 0.009(2)
C2 0.031(2) 0.023(2) 0.053(3) 0.009(2) 0.029(2) 0.0087(17)
C17 0.031(2) 0.023(2) 0.045(3) 0.008(2) 0.011(2) 0.0008(17)
C3 0.037(3) 0.048(3) 0.034(3) 0.001(2) 0.024(2) -0.007(2)
C16 0.042(3) 0.044(3) 0.028(2) 0.010(2) 0.016(2) -0.003(2)
C7 0.032(2) 0.035(3) 0.045(3) 0.000(2) 0.019(2) -0.011(2)
C18 0.033(2) 0.030(3) 0.056(3) 0.001(2) 0.016(2) 0.008(2)
C5 0.034(2) 0.057(4) 0.076(4) 0.052(4) 0.033(3) 0.020(2)
C15 0.027(2) 0.039(3) 0.031(3) 0.007(2) 0.0082(18) 0.0047(19)
C4 0.025(2) 0.084(5) 0.037(3) 0.038(3) 0.015(2) 0.009(2)
C24 0.040(3) 0.030(3) 0.040(3) 0.009(2) 0.018(2) -0.0010(19)
C21 0.115(6) 0.042(4) 0.035(3) 0.009(3) 0.018(4) 0.033(4)
C23 0.107(6) 0.054(4) 0.075(5) 0.042(4) 0.059(5) 0.050(4)
C22B 0.035(5) 0.036(5) 0.024(5) 0.016(4) -0.003(4) 0.000(4)
C22 0.052(7) 0.083(11) 0.047(7) 0.028(7) 0.016(6) 0.013(7)
C25B 0.052(3) 0.050(4) 0.090(5) 0.030(4) 0.005(3) 0.006(3)
C28B 0.052(3) 0.050(4) 0.090(5) 0.030(4) 0.004(3) 0.005(3)
C27B 0.052(3) 0.050(4) 0.090(5) 0.030(4) 0.004(3) 0.005(3)
C26B 0.052(3) 0.050(4) 0.090(5) 0.030(4) 0.004(3) 0.005(3)
O2A 0.051(4) 0.047(4) 0.052(4) 0.015(3) 0.022(3) 0.020(3)
C25A 0.069(6) 0.042(5) 0.031(4) 0.012(4) 0.019(4) 0.020(4)
C26A 0.073(6) 0.056(6) 0.033(5) 0.015(4) 0.016(4) 0.023(5)
C28A 0.043(5) 0.038(5) 0.038(5) 0.011(4) 0.024(4) 0.008(4)
C27A 0.060(6) 0.058(7) 0.031(5) 0.002(5) 0.023(5) 0.012(5)
O2B 0.052(3) 0.051(4) 0.090(5) 0.030(4) 0.004(3) 0.005(3)

loop_
_atom_type_symbol
_atom_type_description
_atom_type_scat_dispersion_real
_atom_type_scat_dispersion_imag
_atom_type_scat_source
C C 0.0033 0.0016 'International Tables Vol C Tables 4.2.6.8 and 6.1.1.4'
H H 0.0000 0.0000 'International Tables Vol C Tables 4.2.6.8 and 6.1.1.4'
Ge Ge 0.1547 1.8001 'International Tables Vol C Tables 4.2.6.8 and 6.1.1.4'
K K 0.2009 0.2494 'International Tables Vol C Tables 4.2.6.8 and 6.1.1.4'
La La -0.2871 2.4523 'International Tables Vol C Tables 4.2.6.8 and 6.1.1.4'
O O 0.0106 0.0060 'International Tables Vol C Tables 4.2.6.8 and 6.1.1.4'
Si Si 0.0817 0.0704 'International Tables Vol C Tables 4.2.6.8 and 6.1.1.4'

loop_
_exptl_crystal_face_index_h
_exptl_crystal_face_index_k
_exptl_crystal_face_index_l
_exptl_crystal_face_perp_dist
4 1 5 0.0828
19 -28 -30 0.1206
8 30 21 0.1074
3 -13 15 0.1400
-29 -4 -30 0.1141
-7 12 -15 0.1179
-16 30 -3 0.0798
5 -30 3 0.1166

loop_
_geom_angle_atom_site_label_1
_geom_angle_atom_site_label_2
_geom_angle_atom_site_label_3
_geom_angle
_geom_angle_site_symmetry_1
_geom_angle_site_symmetry_3
_geom_angle_publ_flag
Ge1 La1 Ge1 69.952(13) . 2_666 ?
C11 La1 Ge1 120.87(9) . 2_666 ?
C11 La1 Ge1 55.75(8) . . ?
C11 La1 C10 29.21(13) . . ?
C11 La1 C12 29.09(12) . . ?
C11 La1 C9 50.02(12) . . ?
C10 La1 Ge1 55.60(8) . . ?
C10 La1 Ge1 124.56(8) . 2_666 ?
C10 La1 C12 50.02(12) . . ?
C10 La1 C9 28.79(12) . . ?
C12 La1 Ge1 92.48(9) . 2_666 ?
C12 La1 Ge1 37.32(8) . . ?
C12 La1 C9 54.95(12) . . ?
C9 La1 Ge1 37.51(8) . . ?
C9 La1 Ge1 98.62(8) . 2_666 ?
C1 La1 Ge1 143.58(10) . . ?
C1 La1 Ge1 74.57(10) . 2_666 ?
C1 La1 C11 159.20(13) . . ?
C1 La1 C10 154.14(14) . . ?
C1 La1 C12 154.79(15) . . ?
C1 La1 C9 147.09(15) . . ?
C1 La1 C2 28.86(16) . . ?
C1 La1 C3 55.20(17) . . ?
C1 La1 C5 81.55(14) . . ?
C1 La1 C4 74.11(15) . . ?
C8 La1 Ge1 140.11(11) . . ?
C8 La1 Ge1 76.55(12) . 2_666 ?
C8 La1 C11 134.66(16) . . ?
C8 La1 C10 156.64(15) . . ?
C8 La1 C12 127.12(15) . . ?
C8 La1 C9 174.56(15) . . ?
C8 La1 C1 29.49(17) . . ?
C8 La1 C2 55.68(17) . . ?
C8 La1 C3 75.43(16) . . ?
C8 La1 C5 74.54(16) . . ?
C8 La1 C4 82.03(15) . . ?
C6 La1 Ge1 133.57(10) . . ?
C6 La1 Ge1 125.47(15) . 2_666 ?
C6 La1 C11 84.13(13) . . ?
C6 La1 C10 101.00(15) . . ?
C6 La1 C12 96.29(13) . . ?
C6 La1 C9 129.75(15) . . ?
C6 La1 C1 75.20(15) . . ?
C6 La1 C8 55.69(18) . . ?
C6 La1 C2 82.93(14) . . ?
C6 La1 C3 76.09(17) . . ?
C6 La1 C5 29.3(2) . . ?
C6 La1 C4 55.7(2) . . ?
C2 La1 Ge1 91.35(11) . 2_666 ?
C2 La1 Ge1 143.45(10) . . ?
C2 La1 C11 146.78(14) . . ?
C2 La1 C10 125.98(15) . . ?
C2 La1 C12 175.77(14) . . ?
C2 La1 C9 122.61(14) . . ?
C2 La1 C5 74.53(15) . . ?
C2 La1 C4 55.18(17) . . ?
C3 La1 Ge1 140.25(11) . . ?
C3 La1 Ge1 118.59(14) . 2_666 ?
C3 La1 C11 117.79(16) . . ?
C3 La1 C10 98.94(15) . . ?
C3 La1 C12 146.70(16) . . ?
C3 La1 C9 105.17(14) . . ?
C3 La1 C2 29.09(17) . . ?
C3 La1 C5 55.76(18) . . ?
C3 La1 C4 29.42(18) . . ?
C7 La1 Ge1 96.86(13) . 2_666 ?
C7 La1 Ge1 135.49(11) . . ?
C7 La1 C11 105.35(15) . . ?
C7 La1 C10 128.22(16) . . ?
C7 La1 C12 105.34(14) . . ?
C7 La1 C9 155.30(15) . . ?
C7 La1 C1 56.37(17) . . ?
C7 La1 C8 29.73(18) . . ?
C7 La1 C6 29.18(19) . . ?
C7 La1 C2 75.97(15) . . ?
C7 La1 C3 83.86(15) . . ?
C7 La1 C5 55.51(19) . . ?
C7 La1 C4 75.26(17) . . ?
C5 La1 Ge1 134.79(10) . . ?
C5 La1 Ge1 150.97(12) . 2_666 ?
C5 La1 C11 79.25(13) . . ?
C5 La1 C10 83.53(14) . . ?
C5 La1 C12 102.78(14) . . ?
C5 La1 C9 110.37(15) . . ?
C4 La1 Ge1 146.50(12) . 2_666 ?
C4 La1 Ge1 137.41(10) . . ?
C4 La1 C11 92.48(15) . . ?
C4 La1 C10 82.63(13) . . ?
C4 La1 C12 121.02(15) . . ?
C4 La1 C9 101.17(13) . . ?
C4 La1 C5 28.99(19) . . ?
La1 Ge1 La1 110.048(13) . 2_666 ?
La1 Ge1 K003 110.37(2) . . ?
La1 Ge1 K003 138.91(2) 2_666 . ?
C12 Ge1 La1 63.97(11) . . ?
C12 Ge1 La1 128.21(13) . 2_666 ?
C12 Ge1 K003 66.25(12) . . ?
C12 Ge1 C9 86.24(18) . . ?
C9 Ge1 La1 140.61(13) . 2_666 ?
C9 Ge1 La1 64.39(12) . . ?
C9 Ge1 K003 66.91(12) . . ?
Ge1 K003 C6 134.97(11) . 1_455 ?
Ge1 K003 C3 118.10(11) . 1_455 ?
O1 K003 Ge1 137.48(8) . . ?
O1 K003 C11 89.07(11) . . ?
O1 K003 C10 101.04(11) . . ?
O1 K003 C12 104.16(11) . . ?
O1 K003 C9 126.93(11) . . ?
O1 K003 C1 131.78(12) . 1_455 ?
O1 K003 C8 112.13(14) . 1_455 ?
O1 K003 C6 70.26(11) . 1_455 ?
O1 K003 C2 125.83(12) . 1_455 ?
O1 K003 C3 104.33(13) . 1_455 ?
O1 K003 C7 86.59(13) . 1_455 ?
C11 K003 Ge1 50.67(8) . . ?
C11 K003 C10 27.23(12) . . ?
C11 K003 C12 26.32(11) . . ?
C11 K003 C9 45.28(11) . . ?
C11 K003 C6 146.54(13) . 1_455 ?
C11 K003 C2 143.84(12) . 1_455 ?
C11 K003 C3 155.60(13) . 1_455 ?
C11 K003 C7 136.37(13) . 1_455 ?
C10 K003 Ge1 50.49(8) . . ?
C10 K003 C12 45.31(11) . . ?
C10 K003 C9 25.97(11) . . ?
C10 K003 C6 171.04(12) . 1_455 ?
C10 K003 C2 122.79(12) . 1_455 ?
C10 K003 C3 128.49(13) . 1_455 ?
C10 K003 C7 159.84(14) . 1_455 ?
C12 K003 Ge1 33.55(7) . . ?
C12 K003 C9 48.72(11) . . ?
C12 K003 C6 133.31(14) . 1_455 ?
C12 K003 C3 151.49(13) . 1_455 ?
C12 K003 C7 114.86(13) . 1_455 ?
C9 K003 Ge1 33.70(8) . . ?
C9 K003 C6 162.81(12) . 1_455 ?
C9 K003 C3 112.04(13) . 1_455 ?
C9 K003 C7 143.16(14) . 1_455 ?
C1 K003 Ge1 84.22(9) 1_455 . ?
C1 K003 C11 134.56(13) 1_455 . ?
C1 K003 C10 127.13(13) 1_455 . ?
C1 K003 C12 110.99(13) 1_455 . ?
C1 K003 C9 101.17(12) 1_455 . ?
C1 K003 C8 27.38(16) 1_455 1_455 ?
C1 K003 C6 61.67(12) 1_455 1_455 ?
C1 K003 C2 25.68(14) 1_455 1_455 ?
C1 K003 C3 45.91(14) 1_455 1_455 ?
C1 K003 C7 49.17(14) 1_455 1_455 ?
C8 K003 Ge1 90.95(11) 1_455 . ?
C8 K003 C11 131.51(13) 1_455 . ?
C8 K003 C10 141.34(14) 1_455 . ?
C8 K003 C12 105.32(13) 1_455 . ?
C8 K003 C9 118.54(14) 1_455 . ?
C8 K003 C6 45.41(15) 1_455 1_455 ?
C8 K003 C2 49.38(15) 1_455 1_455 ?
C8 K003 C3 62.24(13) 1_455 1_455 ?
C8 K003 C7 25.57(15) 1_455 1_455 ?
C2 K003 Ge1 96.45(10) 1_455 . ?
C2 K003 C12 128.82(12) 1_455 . ?
C2 K003 C9 99.56(11) 1_455 . ?
C2 K003 C6 65.69(11) 1_455 1_455 ?
C2 K003 C3 23.45(14) 1_455 1_455 ?
C2 K003 C7 63.55(12) 1_455 1_455 ?
C3 K003 C6 57.79(13) 1_455 1_455 ?
C7 K003 Ge1 112.05(12) 1_455 . ?
C7 K003 C6 22.99(15) 1_455 1_455 ?
C7 K003 C3 65.89(12) 1_455 1_455 ?
C9 Si04 C13 110.6(2) . . ?
C9 Si04 C14 114.5(2) . . ?
C9 Si04 C15 110.7(2) . . ?
C13 Si04 C14 108.5(2) . . ?
C13 Si04 C15 105.6(2) . . ?
C15 Si04 C14 106.5(2) . . ?
C12 Si05 C17 115.3(2) . . ?
C12 Si05 C16 108.6(2) . . ?
C12 Si05 C18 111.4(2) . . ?
C17 Si05 C18 105.7(2) . . ?
C16 Si05 C17 107.7(2) . . ?
C16 Si05 C18 107.8(3) . . ?
C24 O1 K003 134.0(3) . . ?
C21 O1 K003 110.0(3) . . ?
C21 O1 C24 109.3(4) . . ?
La1 C11 K003 136.54(15) . . ?
C20 C11 La1 121.6(3) . . ?
C20 C11 K003 101.4(2) . . ?
C10 C11 La1 75.6(2) . . ?
C10 C11 K003 76.9(2) . . ?
C10 C11 C20 121.5(4) . . ?
C10 C11 C12 115.2(4) . . ?
C12 C11 La1 77.7(2) . . ?
C12 C11 K003 84.6(2) . . ?
C12 C11 C20 122.9(4) . . ?
C11 C20 H20A 109.5 . . ?
C11 C20 H20B 109.5 . . ?
C11 C20 H20C 109.5 . . ?
H20A C20 H20B 109.5 . . ?
H20A C20 H20C 109.5 . . ?
H20B C20 H20C 109.5 . . ?
La1 C10 K003 135.71(15) . . ?
C11 C10 La1 75.2(2) . . ?
C11 C10 K003 75.9(2) . . ?
C11 C10 C19 119.8(4) . . ?
C9 C10 La1 78.3(2) . . ?
C9 C10 K003 85.3(2) . . ?
C9 C10 C11 116.2(4) . . ?
C9 C10 C19 123.8(4) . . ?
C19 C10 La1 119.9(2) . . ?
C19 C10 K003 103.4(2) . . ?
La1 C12 K003 125.68(15) . . ?
Ge1 C12 La1 78.70(13) . . ?
Ge1 C12 K003 80.20(13) . . ?
Si05 C12 La1 124.20(19) . . ?
Si05 C12 Ge1 123.6(2) . . ?
Si05 C12 K003 109.18(16) . . ?
C11 C12 La1 73.3(2) . . ?
C11 C12 Ge1 111.4(3) . . ?
C11 C12 K003 69.1(2) . . ?
C11 C12 Si05 124.1(3) . . ?
La1 C9 K003 124.21(14) . . ?
Ge1 C9 La1 78.10(13) . . ?
Ge1 C9 K003 79.39(13) . . ?
Si04 C9 La1 127.82(19) . . ?
Si04 C9 Ge1 124.3(2) . . ?
Si04 C9 K003 107.02(16) . . ?
C10 C9 La1 72.9(2) . . ?
C10 C9 Ge1 110.8(3) . . ?
C10 C9 K003 68.7(2) . . ?
C10 C9 Si04 123.3(3) . . ?
Si04 C13 H13A 109.5 . . ?
Si04 C13 H13B 109.5 . . ?
Si04 C13 H13C 109.5 . . ?
H13A C13 H13B 109.5 . . ?
H13A C13 H13C 109.5 . . ?
H13B C13 H13C 109.5 . . ?
C10 C19 H19A 109.5 . . ?
C10 C19 H19B 109.5 . . ?
C10 C19 H19C 109.5 . . ?
H19A C19 H19B 109.5 . . ?
H19A C19 H19C 109.5 . . ?
H19B C19 H19C 109.5 . . ?
La1 C1 K003 116.09(16) . 1_655 ?
La1 C1 H1 132.3 . . ?
K003 C1 H1 111.3 1_655 . ?
C8 C1 La1 74.7(3) . . ?
C8 C1 K003 77.6(3) . 1_655 ?
C8 C1 H1 112.1 . . ?
C2 C1 La1 76.0(3) . . ?
C2 C1 K003 86.6(3) . 1_655 ?
C2 C1 H1 112.1 . . ?
C2 C1 C8 135.9(5) . . ?
Si04 C14 H14A 109.5 . . ?
Si04 C14 H14B 109.5 . . ?
Si04 C14 H14C 109.5 . . ?
H14A C14 H14B 109.5 . . ?
H14A C14 H14C 109.5 . . ?
H14B C14 H14C 109.5 . . ?
La1 C8 K003 115.49(19) . 1_655 ?
La1 C8 H8 132.0 . . ?
K003 C8 H8 112.2 1_655 . ?
C1 C8 La1 75.8(3) . . ?
C1 C8 K003 75.0(3) . 1_655 ?
C1 C8 H8 112.4 . . ?
C1 C8 C7 135.1(5) . . ?
C7 C8 La1 74.5(3) . . ?
C7 C8 K003 88.3(3) . 1_655 ?
C7 C8 H8 112.4 . . ?
La1 C6 K003 100.61(15) . 1_655 ?
La1 C6 H6 128.7 . . ?
K003 C6 H6 129.8 1_655 . ?
C7 C6 La1 75.3(3) . . ?
C7 C6 K003 67.4(3) . 1_655 ?
C7 C6 H6 112.2 . . ?
C7 C6 C5 135.6(5) . . ?
C5 C6 La1 77.3(3) . . ?
C5 C6 K003 84.3(3) . 1_655 ?
C5 C6 H6 112.2 . . ?
La1 C2 K003 108.75(15) . 1_655 ?
La1 C2 H2 132.0 . . ?
K003 C2 H2 118.0 1_655 . ?
C1 C2 La1 75.1(3) . . ?
C1 C2 K003 67.7(3) . 1_655 ?
C1 C2 H2 112.3 . . ?
C1 C2 C3 135.4(5) . . ?
C3 C2 La1 75.5(3) . . ?
C3 C2 K003 91.3(3) . 1_655 ?
C3 C2 H2 112.3 . . ?
Si05 C17 H17A 109.5 . . ?
Si05 C17 H17B 109.5 . . ?
Si05 C17 H17C 109.5 . . ?
H17A C17 H17B 109.5 . . ?
H17A C17 H17C 109.5 . . ?
H17B C17 H17C 109.5 . . ?
La1 C3 K003 100.46(16) . 1_655 ?
La1 C3 H3 129.0 . . ?
K003 C3 H3 129.5 1_655 . ?
C2 C3 La1 75.5(3) . . ?
C2 C3 K003 65.2(3) . 1_655 ?
C2 C3 H3 113.4 . . ?
C2 C3 C4 133.1(5) . . ?
C4 C3 La1 75.5(3) . . ?
C4 C3 K003 85.0(3) . 1_655 ?
C4 C3 H3 113.4 . . ?
Si05 C16 H16A 109.5 . . ?
Si05 C16 H16B 109.5 . . ?
Si05 C16 H16C 109.5 . . ?
H16A C16 H16B 109.5 . . ?
H16A C16 H16C 109.5 . . ?
H16B C16 H16C 109.5 . . ?
La1 C7 K003 107.67(17) . 1_655 ?
La1 C7 H7 129.3 . . ?
K003 C7 H7 121.7 1_655 . ?
C8 C7 La1 75.7(3) . . ?
C8 C7 K003 66.1(3) . 1_655 ?
C8 C7 H7 113.1 . . ?
C6 C7 La1 75.5(3) . . ?
C6 C7 K003 89.6(3) . 1_655 ?
C6 C7 C8 133.9(5) . . ?
C6 C7 H7 113.1 . . ?
Si05 C18 H18A 109.5 . . ?
Si05 C18 H18B 109.5 . . ?
Si05 C18 H18C 109.5 . . ?
H18A C18 H18B 109.5 . . ?
H18A C18 H18C 109.5 . . ?
H18B C18 H18C 109.5 . . ?
La1 C5 H5 134.8 . . ?
C6 C5 La1 73.3(3) . . ?
C6 C5 H5 112.6 . . ?
C4 C5 La1 75.3(3) . . ?
C4 C5 C6 134.8(5) . . ?
C4 C5 H5 112.6 . . ?
Si04 C15 H15A 109.5 . . ?
Si04 C15 H15B 109.5 . . ?
Si04 C15 H15C 109.5 . . ?
H15A C15 H15B 109.5 . . ?
H15A C15 H15C 109.5 . . ?
H15B C15 H15C 109.5 . . ?
La1 C4 H4 132.4 . . ?
C3 C4 La1 75.0(3) . . ?
C3 C4 H4 112.0 . . ?
C5 C4 La1 75.8(3) . . ?
C5 C4 C3 136.1(5) . . ?
C5 C4 H4 112.0 . . ?
O1 C24 H24A 110.6 . . ?
O1 C24 H24B 110.6 . . ?
O1 C24 C23 105.5(5) . . ?
H24A C24 H24B 108.8 . . ?
C23 C24 H24A 110.6 . . ?
C23 C24 H24B 110.6 . . ?
O1 C21 H21C 111.4 . . ?
O1 C21 H21D 111.4 . . ?
O1 C21 H21A 110.5 . . ?
O1 C21 H21B 110.5 . . ?
O1 C21 C22B 101.8(5) . . ?
O1 C21 C22 106.3(7) . . ?
H21C C21 H21D 109.3 . . ?
H21A C21 H21B 108.7 . . ?
C22B C21 H21C 111.4 . . ?
C22B C21 H21D 111.4 . . ?
C22 C21 H21A 110.5 . . ?
C22 C21 H21B 110.5 . . ?
C24 C23 H23C 110.6 . . ?
C24 C23 H23D 110.6 . . ?
C24 C23 H23A 109.9 . . ?
C24 C23 H23B 109.9 . . ?
C24 C23 C22 109.0(7) . . ?
H23C C23 H23D 108.8 . . ?
H23A C23 H23B 108.3 . . ?
C22B C23 C24 105.5(6) . . ?
C22B C23 H23C 110.6 . . ?
C22B C23 H23D 110.6 . . ?
C22 C23 H23A 109.9 . . ?
C22 C23 H23B 109.9 . . ?
C21 C22B H22A 111.0 . . ?
C21 C22B H22B 111.0 . . ?
C23 C22B C21 104.0(7) . . ?
C23 C22B H22A 111.0 . . ?
C23 C22B H22B 111.0 . . ?
H22A C22B H22B 109.0 . . ?
C21 C22 H22C 112.3 . . ?
C21 C22 H22D 112.3 . . ?
C23 C22 C21 97.2(9) . . ?
C23 C22 H22C 112.3 . . ?
C23 C22 H22D 112.3 . . ?
H22C C22 H22D 109.9 . . ?
H25A C25B H25B 109.5 . . ?
C26B C25B H25A 111.8 . . ?
C26B C25B H25B 111.8 . . ?
O2B C25B H25A 111.8 . . ?
O2B C25B H25B 111.8 . . ?
O2B C25B C26B 99.9(13) . . ?
H28A C28B H28B 108.5 . . ?
C27B C28B H28A 110.2 . . ?
C27B C28B H28B 110.2 . . ?
C27B C28B O2B 107.7(14) . . ?
O2B C28B H28A 110.2 . . ?
O2B C28B H28B 110.2 . . ?
C28B C27B H27A 109.7 . . ?
C28B C27B H27B 109.7 . . ?
C28B C27B C26B 109.8(13) . . ?
H27A C27B H27B 108.2 . . ?
C26B C27B H27A 109.7 . . ?
C26B C27B H27B 109.7 . . ?
C25B C26B H26A 110.5 . . ?
C25B C26B H26B 110.5 . . ?
C27B C26B C25B 106.3(14) . . ?
C27B C26B H26A 110.5 . . ?
C27B C26B H26B 110.5 . . ?
H26A C26B H26B 108.7 . . ?
C28A O2A C25A 103.6(9) . . ?
O2A C25A H25C 110.7 . . ?
O2A C25A H25D 110.7 . . ?
O2A C25A C26A 105.4(10) . . ?
H25C C25A H25D 108.8 . . ?
C26A C25A H25C 110.7 . . ?
C26A C25A H25D 110.7 . . ?
C25A C26A H26C 110.8 . . ?
C25A C26A H26D 110.8 . . ?
C25A C26A C27A 104.6(13) . . ?
H26C C26A H26D 108.9 . . ?
C27A C26A H26C 110.8 . . ?
C27A C26A H26D 110.8 . . ?
O2A C28A H28C 109.8 . . ?
O2A C28A H28D 109.8 . . ?
O2A C28A C27A 109.5(10) . . ?
H28C C28A H28D 108.2 . . ?
C27A C28A H28C 109.8 . . ?
C27A C28A H28D 109.8 . . ?
C26A C27A H27C 112.3 . . ?
C26A C27A H27D 112.3 . . ?
C28A C27A C26A 97.4(15) . . ?
C28A C27A H27C 112.3 . . ?
C28A C27A H27D 112.3 . . ?
H27C C27A H27D 109.9 . . ?
C28B O2B C25B 108.8(14) . . ?

loop_
_geom_bond_atom_site_label_1
_geom_bond_atom_site_label_2
_geom_bond_distance
_geom_bond_site_symmetry_2
_geom_bond_publ_flag
La1 Ge1 3.3048(5) 2_666 ?
La1 Ge1 3.1461(4) . ?
La1 C11 2.826(4) . ?
La1 C10 2.830(4) . ?
La1 C12 2.883(4) . ?
La1 C9 2.899(4) . ?
La1 C1 2.772(4) . ?
La1 C8 2.757(5) . ?
La1 C6 2.744(5) . ?
La1 C2 2.783(4) . ?
La1 C3 2.783(5) . ?
La1 C7 2.742(5) . ?
La1 C5 2.795(5) . ?
La1 C4 2.789(5) . ?
Ge1 K003 3.4681(11) . ?
Ge1 C12 1.945(4) . ?
Ge1 C9 1.958(4) . ?
K003 O1 2.657(4) . ?
K003 C11 3.022(4) . ?
K003 C10 3.035(4) . ?
K003 C12 3.221(4) . ?
K003 C9 3.246(4) . ?
K003 C1 2.955(5) 1_455 ?
K003 C8 2.989(5) 1_455 ?
K003 C6 3.538(5) 1_455 ?
K003 C2 3.189(5) 1_455 ?
K003 C3 3.511(5) 1_455 ?
K003 C7 3.267(5) 1_455 ?
Si04 C9 1.837(5) . ?
Si04 C13 1.861(5) . ?
Si04 C14 1.897(5) . ?
Si04 C15 1.879(5) . ?
Si05 C12 1.838(4) . ?
Si05 C17 1.881(5) . ?
Si05 C16 1.874(5) . ?
Si05 C18 1.884(5) . ?
O1 C24 1.440(6) . ?
O1 C21 1.413(7) . ?
C11 C20 1.522(6) . ?
C11 C10 1.426(6) . ?
C11 C12 1.435(6) . ?
C20 H20A 0.9600 . ?
C20 H20B 0.9600 . ?
C20 H20C 0.9600 . ?
C10 C9 1.426(6) . ?
C10 C19 1.519(6) . ?
C13 H13A 0.9600 . ?
C13 H13B 0.9600 . ?
C13 H13C 0.9600 . ?
C19 H19A 0.9600 . ?
C19 H19B 0.9600 . ?
C19 H19C 0.9600 . ?
C1 H1 0.9300 . ?
C1 C8 1.407(8) . ?
C1 C2 1.384(8) . ?
C14 H14A 0.9600 . ?
C14 H14B 0.9600 . ?
C14 H14C 0.9600 . ?
C8 H8 0.9300 . ?
C8 C7 1.411(8) . ?
C6 H6 0.9300 . ?
C6 C7 1.382(9) . ?
C6 C5 1.404(9) . ?
C2 H2 0.9300 . ?
C2 C3 1.398(8) . ?
C17 H17A 0.9600 . ?
C17 H17B 0.9600 . ?
C17 H17C 0.9600 . ?
C3 H3 0.9300 . ?
C3 C4 1.415(9) . ?
C16 H16A 0.9600 . ?
C16 H16B 0.9600 . ?
C16 H16C 0.9600 . ?
C7 H7 0.9300 . ?
C18 H18A 0.9600 . ?
C18 H18B 0.9600 . ?
C18 H18C 0.9600 . ?
C5 H5 0.9300 . ?
C5 C4 1.398(9) . ?
C15 H15A 0.9600 . ?
C15 H15B 0.9600 . ?
C15 H15C 0.9600 . ?
C4 H4 0.9300 . ?
C24 H24A 0.9700 . ?
C24 H24B 0.9700 . ?
C24 C23 1.487(9) . ?
C21 H21C 0.9700 . ?
C21 H21D 0.9700 . ?
C21 H21A 0.9700 . ?
C21 H21B 0.9700 . ?
C21 C22B 1.591(12) . ?
C21 C22 1.580(17) . ?
C23 H23C 0.9700 . ?
C23 H23D 0.9700 . ?
C23 H23A 0.9700 . ?
C23 H23B 0.9700 . ?
C23 C22B 1.339(12) . ?
C23 C22 1.503(16) . ?
C22B H22A 0.9700 . ?
C22B H22B 0.9700 . ?
C22 H22C 0.9700 . ?
C22 H22D 0.9700 . ?
C25B H25A 0.9700 . ?
C25B H25B 0.9700 . ?
C25B C26B 1.51(2) . ?
C25B O2B 1.48(2) . ?
C28B H28A 0.9700 . ?
C28B H28B 0.9700 . ?
C28B C27B 1.32(2) . ?
C28B O2B 1.41(2) . ?
C27B H27A 0.9700 . ?
C27B H27B 0.9700 . ?
C27B C26B 1.376(19) . ?
C26B H26A 0.9700 . ?
C26B H26B 0.9700 . ?
O2A C25A 1.432(15) . ?
O2A C28A 1.407(13) . ?
C25A H25C 0.9700 . ?
C25A H25D 0.9700 . ?
C25A C26A 1.517(18) . ?
C26A H26C 0.9700 . ?
C26A H26D 0.9700 . ?
C26A C27A 1.65(2) . ?
C28A H28C 0.9700 . ?
C28A H28D 0.9700 . ?
C28A C27A 1.48(3) . ?
C27A H27C 0.9700 . ?
C27A H27D 0.9700 . ?

loop_
_geom_torsion_atom_site_label_1
_geom_torsion_atom_site_label_2
_geom_torsion_atom_site_label_3
_geom_torsion_atom_site_label_4
_geom_torsion
_geom_torsion_site_symmetry_1
_geom_torsion_site_symmetry_2
_geom_torsion_site_symmetry_3
_geom_torsion_site_symmetry_4
_geom_torsion_publ_flag
La1 C11 C10 K003 146.06(11) . . . . ?
La1 C11 C10 C9 68.7(3) . . . . ?
La1 C11 C10 C19 -116.4(3) . . . . ?
La1 C11 C12 Ge1 -70.29(19) . . . . ?
La1 C11 C12 K003 -140.09(12) . . . . ?
La1 C11 C12 Si05 120.3(3) . . . . ?
La1 C10 C9 Ge1 69.68(19) . . . . ?
La1 C10 C9 K003 138.64(12) . . . . ?
La1 C10 C9 Si04 -124.4(3) . . . . ?
La1 C1 C8 K003 -121.81(13) . . . 1_655 ?
La1 C1 C8 C7 -50.0(5) . . . . ?
La1 C1 C2 K003 117.95(13) . . . 1_655 ?
La1 C1 C2 C3 50.3(5) . . . . ?
La1 C8 C7 K003 -117.07(15) . . . 1_655 ?
La1 C8 C7 C6 -52.9(5) . . . . ?
La1 C6 C7 K003 108.38(14) . . . 1_655 ?
La1 C6 C7 C8 53.0(5) . . . . ?
La1 C6 C5 C4 -47.8(5) . . . . ?
La1 C2 C3 K003 109.04(13) . . . 1_655 ?
La1 C2 C3 C4 53.4(5) . . . . ?
La1 C3 C4 C5 49.9(5) . . . . ?
La1 C5 C4 C3 -49.7(5) . . . . ?
K003 O1 C24 C23 -154.4(4) . . . . ?
K003 O1 C21 C22B 141.7(5) . . . . ?
K003 O1 C21 C22 -177.2(6) . . . . ?
K003 C11 C10 La1 -146.06(11) . . . . ?
K003 C11 C10 C9 -77.4(3) . . . . ?
K003 C11 C10 C19 97.6(3) . . . . ?
K003 C11 C12 La1 140.09(12) . . . . ?
K003 C11 C12 Ge1 69.8(2) . . . . ?
K003 C11 C12 Si05 -99.6(3) . . . . ?
K003 C10 C9 La1 -138.64(12) . . . . ?
K003 C10 C9 Ge1 -69.0(2) . . . . ?
K003 C10 C9 Si04 96.9(3) . . . . ?
K003 C1 C8 La1 121.81(13) 1_655 . . . ?
K003 C1 C8 C7 71.8(6) 1_655 . . . ?
K003 C1 C2 La1 -117.95(13) 1_655 . . . ?
K003 C1 C2 C3 -67.6(5) 1_655 . . . ?
K003 C8 C7 La1 117.07(15) 1_655 . . . ?
K003 C8 C7 C6 64.1(6) 1_655 . . . ?
K003 C6 C7 La1 -108.38(14) 1_655 . . . ?
K003 C6 C7 C8 -55.4(5) 1_655 . . . ?
K003 C6 C5 La1 102.25(11) 1_655 . . . ?
K003 C6 C5 C4 54.5(6) 1_655 . . . ?
K003 C2 C3 La1 -109.04(13) 1_655 . . . ?
K003 C2 C3 C4 -55.7(5) 1_655 . . . ?
K003 C3 C4 La1 -102.18(12) 1_655 . . . ?
K003 C3 C4 C5 -52.3(6) 1_655 . . . ?
O1 C24 C23 C22B 29.5(8) . . . . ?
O1 C24 C23 C22 -17.1(9) . . . . ?
O1 C21 C22B C23 32.8(9) . . . . ?
O1 C21 C22 C23 -34.7(10) . . . . ?
C11 C10 C9 La1 -66.9(3) . . . . ?
C11 C10 C9 Ge1 2.8(4) . . . . ?
C11 C10 C9 K003 71.7(3) . . . . ?
C11 C10 C9 Si04 168.6(3) . . . . ?
C20 C11 C10 La1 118.5(3) . . . . ?
C20 C11 C10 K003 -95.4(3) . . . . ?
C20 C11 C10 C9 -172.8(4) . . . . ?
C20 C11 C10 C19 2.2(6) . . . . ?
C20 C11 C12 La1 -119.8(4) . . . . ?
C20 C11 C12 Ge1 169.9(3) . . . . ?
C20 C11 C12 K003 100.1(4) . . . . ?
C20 C11 C12 Si05 0.5(5) . . . . ?
C10 C11 C12 La1 67.3(3) . . . . ?
C10 C11 C12 Ge1 -3.0(4) . . . . ?
C10 C11 C12 K003 -72.8(3) . . . . ?
C10 C11 C12 Si05 -172.3(3) . . . . ?
C12 C11 C10 La1 -68.6(3) . . . . ?
C12 C11 C10 K003 77.5(3) . . . . ?
C12 C11 C10 C9 0.1(5) . . . . ?
C12 C11 C10 C19 175.1(3) . . . . ?
C13 Si04 C9 La1 95.2(3) . . . . ?
C13 Si04 C9 Ge1 -7.1(3) . . . . ?
C13 Si04 C9 K003 -95.7(2) . . . . ?
C13 Si04 C9 C10 -171.1(3) . . . . ?
C19 C10 C9 La1 118.3(4) . . . . ?
C19 C10 C9 Ge1 -172.0(3) . . . . ?
C19 C10 C9 K003 -103.0(4) . . . . ?
C19 C10 C9 Si04 -6.1(5) . . . . ?
C1 C8 C7 La1 50.4(5) . . . . ?
C1 C8 C7 K003 -66.6(5) . . . 1_655 ?
C1 C8 C7 C6 -2.5(10) . . . . ?
C1 C2 C3 La1 -50.2(5) . . . . ?
C1 C2 C3 K003 58.8(5) . . . 1_655 ?
C1 C2 C3 C4 3.2(9) . . . . ?
C14 Si04 C9 La1 -27.7(3) . . . . ?
C14 Si04 C9 Ge1 -130.0(3) . . . . ?
C14 Si04 C9 K003 141.40(19) . . . . ?
C14 Si04 C9 C10 66.0(4) . . . . ?
C8 C1 C2 La1 -49.6(5) . . . . ?
C8 C1 C2 K003 68.4(5) . . . 1_655 ?
C8 C1 C2 C3 0.7(9) . . . . ?
C6 C5 C4 La1 47.2(5) . . . . ?
C6 C5 C4 C3 -2.5(10) . . . . ?
C2 C1 C8 La1 50.0(5) . . . . ?
C2 C1 C8 K003 -71.8(5) . . . 1_655 ?
C2 C1 C8 C7 0.0(10) . . . . ?
C2 C3 C4 La1 -53.4(5) . . . . ?
C2 C3 C4 C5 -3.5(9) . . . . ?
C17 Si05 C12 La1 32.8(3) . . . . ?
C17 Si05 C12 Ge1 132.5(3) . . . . ?
C17 Si05 C12 K003 -136.7(2) . . . . ?
C17 Si05 C12 C11 -59.5(4) . . . . ?
C16 Si05 C12 La1 -88.2(3) . . . . ?
C16 Si05 C12 Ge1 11.5(3) . . . . ?
C16 Si05 C12 K003 102.4(2) . . . . ?
C16 Si05 C12 C11 179.6(3) . . . . ?
C7 C6 C5 La1 53.1(5) . . . . ?
C7 C6 C5 C4 5.3(10) . . . . ?
C18 Si05 C12 La1 153.2(2) . . . . ?
C18 Si05 C12 Ge1 -107.1(3) . . . . ?
C18 Si05 C12 K003 -16.2(3) . . . . ?
C18 Si05 C12 C11 61.0(4) . . . . ?
C5 C6 C7 La1 -53.8(5) . . . . ?
C5 C6 C7 K003 54.6(6) . . . 1_655 ?
C5 C6 C7 C8 -0.8(10) . . . . ?
C15 Si04 C9 La1 -148.1(2) . . . . ?
C15 Si04 C9 Ge1 109.6(3) . . . . ?
C15 Si04 C9 K003 21.0(2) . . . . ?
C15 Si04 C9 C10 -54.4(4) . . . . ?
C24 O1 C21 C22B -14.0(7) . . . . ?
C24 O1 C21 C22 27.1(9) . . . . ?
C24 C23 C22B C21 -37.4(9) . . . . ?
C24 C23 C22 C21 30.6(10) . . . . ?
C21 O1 C24 C23 -7.0(7) . . . . ?
C28B C27B C26B C25B -29(2) . . . . ?
C27B C28B O2B C25B -10(2) . . . . ?
C26B C25B O2B C28B -7.0(19) . . . . ?
O2A C25A C26A C27A 16.0(15) . . . . ?
O2A C28A C27A C26A -34.0(16) . . . . ?
C25A O2A C28A C27A 47.3(14) . . . . ?
C25A C26A C27A C28A 9.7(16) . . . . ?
C28A O2A C25A C26A -37.3(12) . . . . ?
O2B C25B C26B C27B 20.8(19) . . . . ?
O2B C28B C27B C26B 24(2) . . . . ?
